data_4505257
loop_
_publ_author_name
'Menger, Fredric M.'
'Zhang, Hailing'

_publ_section_title
;
 Peptoads, a group of amphiphilic long-chain triamides.
;
_journal_issue 23
_journal_name_full 'Langmuir : the ACS journal of surfaces and colloids'
_journal_page_first 10428
_journal_page_last 10438
_journal_paper_doi 10.1021/la0516227
_journal_volume 21
_journal_year 2005
_chemical_formula_moiety 'C20 H39 N3 O3'
_chemical_formula_sum 'C20 H39 N3 O3'
_chemical_formula_weight 369.54
_chemical_name_systematic
; 
 ? 
;
_space_group_IT_number 1
_symmetry_cell_setting triclinic
_symmetry_space_group_name_Hall 'P 1'
_symmetry_space_group_name_H-M 'P 1'
_atom_sites_solution_hydrogens geom
_atom_sites_solution_primary direct
_atom_sites_solution_secondary difmap
_audit_creation_method SHELXL-97
_cell_angle_alpha 87.396(4)
_cell_angle_beta 84.631(4)
_cell_angle_gamma 67.893(4)
_cell_formula_units_Z 1
_cell_length_a 4.8194(9)
_cell_length_b 4.8412(10)
_cell_length_c 24.874(5)
_cell_measurement_reflns_used 1745
_cell_measurement_temperature 173(2)
_cell_measurement_theta_max 23.87
_cell_measurement_theta_min 2.47
_cell_volume 535.29(18)
_computing_cell_refinement 'Bruker SMART'
_computing_data_collection 'Bruker SMART'
_computing_data_reduction 'Bruker SAINT'
_computing_molecular_graphics 'Bruker SHELXTL'
_computing_publication_material 'Bruker SHELXTL'
_computing_structure_refinement 'SHELXL-97 (Sheldrick, 1997)'
_computing_structure_solution 'SHELXS-97 (Sheldrick, 1990)'
_diffrn_ambient_temperature 173(2)
_diffrn_measured_fraction_theta_full 0.997
_diffrn_measured_fraction_theta_max 0.997
_diffrn_measurement_device_type 'CCD area detector'
_diffrn_measurement_method 'phi and omega scans'
_diffrn_radiation_monochromator graphite
_diffrn_radiation_source 'fine-focus sealed tube'
_diffrn_radiation_type MoK\a
_diffrn_radiation_wavelength 0.71073
_diffrn_reflns_av_R_equivalents 0.0614
_diffrn_reflns_av_sigmaI/netI 0.0901
_diffrn_reflns_limit_h_max 6
_diffrn_reflns_limit_h_min -6
_diffrn_reflns_limit_k_max 6
_diffrn_reflns_limit_k_min -6
_diffrn_reflns_limit_l_max 33
_diffrn_reflns_limit_l_min -33
_diffrn_reflns_number 7502
_diffrn_reflns_theta_full 28.33
_diffrn_reflns_theta_max 28.33
_diffrn_reflns_theta_min 1.64
_exptl_absorpt_coefficient_mu 0.077
_exptl_absorpt_correction_type none
_exptl_crystal_colour colorless
_exptl_crystal_density_diffrn 1.146
_exptl_crystal_density_method 'not measured'
_exptl_crystal_description plate
_exptl_crystal_F_000 204
_exptl_crystal_size_max 0.17
_exptl_crystal_size_mid 0.16
_exptl_crystal_size_min 0.065
_refine_diff_density_max 0.263
_refine_diff_density_min -0.206
_refine_diff_density_rms 0.051
_refine_ls_abs_structure_details 'Flack H D (1983), Acta Cryst. A39, 876-881'
_refine_ls_abs_structure_Flack 0.1(19)
_refine_ls_extinction_method none
_refine_ls_goodness_of_fit_ref 1.009
_refine_ls_hydrogen_treatment mixed
_refine_ls_matrix_type full
_refine_ls_number_parameters 291
_refine_ls_number_reflns 5252
_refine_ls_number_restraints 3
_refine_ls_restrained_S_all 1.009
_refine_ls_R_factor_all 0.0953
_refine_ls_R_factor_gt 0.0785
_refine_ls_shift/su_max 0.000
_refine_ls_shift/su_mean 0.000
_refine_ls_structure_factor_coef Fsqd
_refine_ls_weighting_details 'calc w=1/[\s^2^(Fo^2^)+(0.0900P)^2^+0.0000P] where P=(Fo^2^+2Fc^2^)/3'
_refine_ls_weighting_scheme calc
_refine_ls_wR_factor_gt 0.1762
_refine_ls_wR_factor_ref 0.1885
_reflns_number_gt 3961
_reflns_number_total 5252
_reflns_threshold_expression >2sigma(I)
_cod_data_source_file la0516227si20050613_102045.cif
_cod_data_source_block I
_cod_depositor_comments
;
The following automatic conversions were performed:

'_symmetry_cell_setting' value 'Triclinic' changed to 'triclinic'
according to /home/saulius/struct/CIF-dictionaries/cif_core.dic
dictionary named 'cif_core.dic' version 2.4.1 from 2010-06-29.

Automatic conversion script
Id: cif_fix_values 1715 2011-07-08 13:25:40Z adriana 
;
_cod_original_sg_symbol_H-M P1
_cod_database_code 4505257

loop_
_symmetry_equiv_pos_as_xyz
'x, y, z'

loop_
_atom_site_label
_atom_site_type_symbol
_atom_site_fract_x
_atom_site_fract_y
_atom_site_fract_z
_atom_site_U_iso_or_equiv
_atom_site_adp_type
_atom_site_occupancy
_atom_site_symmetry_multiplicity
_atom_site_calc_flag
_atom_site_refinement_flags
_atom_site_disorder_assembly
_atom_site_disorder_group
C1 C 1.7657(10) 0.1649(10) -0.10852(16) 0.0687(12) Uani 1 1 d . . .
H1A H 1.9164 0.0056 -0.0893 0.103 Uiso 1 1 calc R . .
H1B H 1.8668 0.2587 -0.1351 0.103 Uiso 1 1 calc R . .
H1C H 1.6450 0.0809 -0.1270 0.103 Uiso 1 1 calc R . .
C2 C 1.5639(9) 0.3954(8) -0.06866(15) 0.0556(10) Uani 1 1 d . . .
H2A H 1.6823 0.5008 -0.0546 0.067 Uiso 1 1 calc R . .
H2B H 1.4012 0.5442 -0.0880 0.067 Uiso 1 1 calc R . .
C3 C 1.4249(8) 0.2750(7) -0.02189(13) 0.0427(8) Uani 1 1 d . . .
H3A H 1.5884 0.1263 -0.0027 0.051 Uiso 1 1 calc R . .
H3B H 1.3082 0.1684 -0.0361 0.051 Uiso 1 1 calc R . .
C4 C 1.2206(8) 0.5005(7) 0.01867(14) 0.0438(8) Uani 1 1 d . . .
H4A H 1.0587 0.6519 -0.0005 0.053 Uiso 1 1 calc R . .
H4B H 1.3378 0.6038 0.0338 0.053 Uiso 1 1 calc R . .
C5 C 1.0779(7) 0.3722(7) 0.06496(13) 0.0361(6) Uani 1 1 d . . .
H5A H 1.2401 0.2211 0.0841 0.043 Uiso 1 1 calc R . .
H5B H 0.9615 0.2682 0.0498 0.043 Uiso 1 1 calc R . .
C6 C 0.8717(7) 0.5966(7) 0.10585(13) 0.0375(7) Uani 1 1 d . . .
H6A H 0.9879 0.6990 0.1216 0.045 Uiso 1 1 calc R . .
H6B H 0.7097 0.7490 0.0869 0.045 Uiso 1 1 calc R . .
C7 C 0.7310(6) 0.4612(6) 0.15105(12) 0.0332(6) Uani 1 1 d . . .
H7A H 0.8932 0.3145 0.1708 0.040 Uiso 1 1 calc R . .
H7B H 0.6223 0.3515 0.1351 0.040 Uiso 1 1 calc R . .
C8 C 0.5147(6) 0.6842(6) 0.19104(12) 0.0317(6) Uani 1 1 d . . .
H8A H 0.3495 0.8300 0.1717 0.038 Uiso 1 1 calc R . .
H8B H 0.6214 0.7946 0.2073 0.038 Uiso 1 1 calc R . .
C9 C 0.3830(6) 0.5326(6) 0.23561(12) 0.0330(6) Uani 1 1 d . . .
H9A H 0.2911 0.4098 0.2188 0.040 Uiso 1 1 calc R . .
H9B H 0.5487 0.3962 0.2560 0.040 Uiso 1 1 calc R . .
C10 C 0.1494(6) 0.7435(6) 0.27486(11) 0.0264(5) Uani 1 1 d . . .
C11 C -0.2404(6) 0.7951(6) 0.34826(12) 0.0332(6) Uani 1 1 d . . .
H11A H -0.4210 0.9238 0.3305 0.040 Uiso 1 1 calc R . .
H11B H -0.1642 0.9259 0.3667 0.040 Uiso 1 1 calc R . .
C12 C -0.3261(6) 0.5947(6) 0.38972(12) 0.0300(6) Uani 1 1 d . . .
H12A H -0.3949 0.4589 0.3710 0.036 Uiso 1 1 calc R . .
H12B H -0.4954 0.7189 0.4146 0.036 Uiso 1 1 calc R . .
C13 C -0.0645(6) 0.4103(7) 0.42238(12) 0.0316(6) Uani 1 1 d . . .
H13A H 0.0980 0.2743 0.3978 0.038 Uiso 1 1 calc R . .
H13B H 0.0155 0.5458 0.4384 0.038 Uiso 1 1 calc R . .
C14 C -0.1507(6) 0.2275(6) 0.46720(11) 0.0280(5) Uani 1 1 d . . .
C15 C 0.0116(11) -0.0935(11) 0.54575(17) 0.0712(14) Uani 1 1 d . . .
H15A H -0.1723 0.0291 0.5677 0.085 Uiso 1 1 calc R A 1
H15B H -0.0265 -0.2626 0.5316 0.085 Uiso 1 1 calc R A 1
C16 C 0.246(3) -0.207(3) 0.5794(3) 0.047(2) Uani 0.55 1 d P B 1
H16A H 0.3330 -0.0563 0.5849 0.056 Uiso 0.55 1 calc PR B 1
H16B H 0.4063 -0.3865 0.5634 0.056 Uiso 0.55 1 calc PR B 1
C17 C 0.1042(17) -0.2905(15) 0.6356(3) 0.0344(14) Uani 0.55 1 d P B 1
H17A H -0.0642 -0.1091 0.6489 0.041 Uiso 0.55 1 calc PR B 1
H17B H 0.0175 -0.4394 0.6282 0.041 Uiso 0.55 1 calc PR B 1
C18 C 0.3037(16) -0.4091(17) 0.6794(3) 0.0444(14) Uani 0.55 1 d P B 1
C19 C -0.1313(16) -0.3235(17) 0.7445(3) 0.0631(19) Uani 0.55 1 d P B 1
H19A H -0.1620 -0.3325 0.7839 0.095 Uiso 0.55 1 calc PR B 1
H19B H -0.2031 -0.4632 0.7286 0.095 Uiso 0.55 1 calc PR B 1
H19C H -0.2432 -0.1206 0.7318 0.095 Uiso 0.55 1 calc PR B 1
C20 C 0.369(2) -0.4972(18) 0.7739(3) 0.069(2) Uani 0.55 1 d P B 1
H20A H 0.2421 -0.4743 0.8078 0.104 Uiso 0.55 1 calc PR B 1
H20B H 0.4905 -0.3743 0.7748 0.104 Uiso 0.55 1 calc PR B 1
H20C H 0.5024 -0.7068 0.7695 0.104 Uiso 0.55 1 calc PR B 1
O3 O 0.5809(11) -0.5091(13) 0.6688(2) 0.0660(14) Uani 0.55 1 d P B 1
C16B C 0.150(4) -0.120(5) 0.5929(6) 0.083(6) Uani 0.45 1 d P B 2
H16C H 0.0163 0.0445 0.6166 0.099 Uiso 0.45 1 calc PR B 2
H16D H 0.3360 -0.0810 0.5835 0.099 Uiso 0.45 1 calc PR B 2
C17B C 0.237(3) -0.413(2) 0.6277(4) 0.052(2) Uani 0.45 1 d P B 2
H17C H 0.4535 -0.5388 0.6229 0.062 Uiso 0.45 1 calc PR B 2
H17D H 0.1130 -0.5311 0.6226 0.062 Uiso 0.45 1 calc PR B 2
C18B C 0.1418(18) -0.2263(17) 0.6842(3) 0.0418(17) Uani 0.45 1 d P B 2
C19B C 0.108(2) -0.281(2) 0.7810(4) 0.064(3) Uani 0.45 1 d P B 2
H19D H 0.1493 -0.4427 0.8078 0.096 Uiso 0.45 1 calc PR B 2
H19E H -0.1061 -0.1530 0.7851 0.096 Uiso 0.45 1 calc PR B 2
H19F H 0.2288 -0.1625 0.7863 0.096 Uiso 0.45 1 calc PR B 2
C20B C 0.2554(17) -0.7292(15) 0.7237(3) 0.0428(16) Uani 0.45 1 d P B 2
H20D H 0.2742 -0.8228 0.7596 0.064 Uiso 0.45 1 calc PR B 2
H20E H 0.4459 -0.8178 0.7015 0.064 Uiso 0.45 1 calc PR B 2
H20F H 0.0954 -0.7616 0.7065 0.064 Uiso 0.45 1 calc PR B 2
O3B O 0.0665(15) 0.0389(13) 0.6893(3) 0.081(2) Uani 0.45 1 d P B 2
N1 N -0.0098(5) 0.6213(4) 0.30724(9) 0.0281(5) Uani 1 1 d . . .
H1 H 0.0243 0.4308 0.3039 0.034 Uiso 1 1 calc R . .
N2 N 0.0618(5) 0.0868(6) 0.50025(10) 0.0364(6) Uani 1 1 d . B .
H2 H 0.2379 0.1033 0.4944 0.044 Uiso 1 1 calc R . .
N3 N 0.1804(6) -0.4021(6) 0.72879(11) 0.0402(6) Uani 1 1 d . . .
O1 O 0.1099(5) 1.0096(4) 0.27739(10) 0.0407(5) Uani 1 1 d . . .
O2 O -0.3980(5) 0.2058(6) 0.47219(9) 0.0448(6) Uani 1 1 d . . .

loop_
_atom_site_aniso_label
_atom_site_aniso_U_11
_atom_site_aniso_U_22
_atom_site_aniso_U_33
_atom_site_aniso_U_23
_atom_site_aniso_U_13
_atom_site_aniso_U_12
C1 0.079(3) 0.070(3) 0.044(2) -0.0023(19) 0.0154(19) -0.017(2)
C2 0.065(2) 0.050(2) 0.0411(19) 0.0036(16) 0.0056(17) -0.0119(19)
C3 0.055(2) 0.0375(17) 0.0318(16) -0.0009(13) 0.0031(14) -0.0141(15)
C4 0.0475(19) 0.0360(17) 0.0402(17) -0.0026(14) 0.0026(14) -0.0081(15)
C5 0.0383(15) 0.0302(15) 0.0353(15) -0.0023(12) -0.0006(12) -0.0081(13)
C6 0.0412(17) 0.0301(15) 0.0357(15) -0.0028(12) 0.0021(12) -0.0079(13)
C7 0.0365(15) 0.0229(13) 0.0364(15) -0.0022(11) -0.0006(12) -0.0072(12)
C8 0.0335(14) 0.0230(13) 0.0354(15) 0.0008(11) 0.0009(11) -0.0079(11)
C9 0.0384(16) 0.0193(13) 0.0400(16) -0.0025(11) 0.0029(12) -0.0106(12)
C10 0.0288(13) 0.0192(12) 0.0298(13) 0.0010(10) -0.0034(10) -0.0072(10)
C11 0.0423(17) 0.0233(13) 0.0316(14) -0.0015(11) -0.0014(12) -0.0097(12)
C12 0.0297(14) 0.0232(13) 0.0342(14) -0.0030(11) -0.0009(11) -0.0065(11)
C13 0.0261(13) 0.0361(15) 0.0360(15) 0.0026(12) 0.0002(11) -0.0167(12)
C14 0.0267(13) 0.0301(14) 0.0300(14) -0.0044(10) 0.0018(10) -0.0143(11)
C15 0.108(4) 0.084(3) 0.054(2) 0.038(2) -0.036(2) -0.070(3)
C16 0.066(6) 0.068(5) 0.022(4) 0.014(4) -0.003(4) -0.045(5)
C17 0.047(4) 0.022(3) 0.030(3) 0.001(3) -0.004(3) -0.008(3)
C18 0.051(4) 0.052(4) 0.042(3) 0.005(3) -0.004(3) -0.034(4)
C19 0.061(4) 0.051(4) 0.070(5) -0.009(4) 0.009(4) -0.015(3)
C20 0.114(7) 0.062(5) 0.046(4) 0.013(3) -0.019(4) -0.047(5)
O3 0.052(3) 0.082(4) 0.060(3) 0.011(3) 0.001(2) -0.023(3)
C16B 0.103(13) 0.161(17) 0.035(7) -0.017(7) 0.018(6) -0.110(13)
C17B 0.073(7) 0.037(6) 0.046(5) 0.008(5) -0.011(5) -0.020(5)
C18B 0.037(4) 0.029(4) 0.062(5) 0.003(3) -0.007(3) -0.015(3)
C19B 0.067(6) 0.087(7) 0.055(5) -0.028(5) 0.023(4) -0.052(6)
C20B 0.052(4) 0.029(3) 0.042(4) 0.009(3) 0.000(3) -0.011(3)
O3B 0.074(4) 0.031(3) 0.135(6) 0.019(3) 0.005(4) -0.022(3)
N1 0.0410(13) 0.0167(10) 0.0269(11) -0.0043(8) 0.0015(9) -0.0117(10)
N2 0.0326(13) 0.0452(15) 0.0368(14) 0.0104(11) -0.0034(10) -0.0218(12)
N3 0.0488(15) 0.0395(15) 0.0341(13) 0.0012(11) -0.0012(11) -0.0193(12)
O1 0.0478(13) 0.0202(10) 0.0533(13) -0.0071(9) 0.0113(10) -0.0146(9)
O2 0.0347(11) 0.0667(15) 0.0415(12) 0.0068(10) 0.0007(9) -0.0303(11)

loop_
_atom_type_symbol
_atom_type_description
_atom_type_scat_dispersion_real
_atom_type_scat_dispersion_imag
_atom_type_scat_source
C C 0.0033 0.0016 'International Tables Vol C Tables 4.2.6.8 and 6.1.1.4'
H H 0.0000 0.0000 'International Tables Vol C Tables 4.2.6.8 and 6.1.1.4'
N N 0.0061 0.0033 'International Tables Vol C Tables 4.2.6.8 and 6.1.1.4'
O O 0.0106 0.0060 'International Tables Vol C Tables 4.2.6.8 and 6.1.1.4'

loop_
_geom_angle_atom_site_label_1
_geom_angle_atom_site_label_2
_geom_angle_atom_site_label_3
_geom_angle
C3 C2 C1 115.0(3)
C2 C3 C4 116.3(3)
C3 C4 C5 115.0(3)
C4 C5 C6 115.4(3)
C7 C6 C5 113.9(2)
C6 C7 C8 114.6(2)
C7 C8 C9 111.8(2)
C10 C9 C8 114.6(2)
O1 C10 N1 122.0(3)
O1 C10 C9 122.7(2)
N1 C10 C9 115.3(2)
N1 C11 C12 111.5(2)
C11 C12 C13 112.2(2)
C14 C13 C12 113.3(2)
O2 C14 N2 122.1(3)
O2 C14 C13 122.5(2)
N2 C14 C13 115.4(2)
C16B C15 C16 24.4(8)
C16B C15 N2 121.9(7)
C16 C15 N2 115.5(5)
C15 C16 C17 106.5(8)
C18 C17 C16 117.8(7)
O3 C18 N3 122.1(6)
O3 C18 C17 119.7(6)
N3 C18 C17 118.1(6)
C15 C16B C17B 121.3(13)
C16B C17B C18B 92.2(8)
O3B C18B N3 119.0(8)
O3B C18B C17B 127.2(8)
N3 C18B C17B 113.5(6)
C10 N1 C11 121.8(2)
C14 N2 C15 122.0(3)
C18 N3 C18B 41.2(4)
C18 N3 C19B 150.8(5)
C18B N3 C19B 121.5(6)
C18 N3 C19 126.5(5)
C18B N3 C19 95.7(5)
C19B N3 C19 69.2(5)
C18 N3 C20 120.0(5)
C18B N3 C20 140.9(5)
C19B N3 C20 54.1(5)
C19 N3 C20 113.5(5)
C18 N3 C20B 86.9(4)
C18B N3 C20B 120.0(5)
C19B N3 C20B 117.8(5)
C19 N3 C20B 96.7(5)
C20 N3 C20B 83.2(5)

loop_
_geom_bond_atom_site_label_1
_geom_bond_atom_site_label_2
_geom_bond_distance
C1 C2 1.509(5)
C2 C3 1.493(5)
C3 C4 1.511(4)
C4 C5 1.514(4)
C5 C6 1.517(4)
C6 C7 1.510(4)
C7 C8 1.516(4)
C8 C9 1.522(4)
C9 C10 1.511(4)
C10 O1 1.233(3)
C10 N1 1.330(3)
C11 N1 1.465(3)
C11 C12 1.519(4)
C12 C13 1.525(4)
C13 C14 1.516(4)
C14 O2 1.230(3)
C14 N2 1.331(4)
C15 C16B 1.379(17)
C15 C16 1.395(12)
C15 N2 1.456(4)
C16 C17 1.598(11)
C17 C18 1.471(9)
C18 O3 1.244(8)
C18 N3 1.310(7)
C19 N3 1.423(8)
C20 N3 1.460(8)
C16B C17B 1.56(2)
C17B C18B 1.638(13)
C18B O3B 1.205(10)
C18B N3 1.349(8)
C19B N3 1.407(8)
C20B N3 1.495(7)

loop_
_geom_hbond_atom_site_label_D
_geom_hbond_atom_site_label_H
_geom_hbond_atom_site_label_A
_geom_hbond_distance_DH
_geom_hbond_distance_HA
_geom_hbond_distance_DA
_geom_hbond_angle_DHA
_geom_hbond_site_symmetry_A
N1 H1 O1 0.88 2.05 2.913(3) 166.6 1_545
N2 H2 O2 0.88 2.02 2.890(3) 169.3 1_655

loop_
_geom_torsion_atom_site_label_1
_geom_torsion_atom_site_label_2
_geom_torsion_atom_site_label_3
_geom_torsion_atom_site_label_4
_geom_torsion
C1 C2 C3 C4 -179.8(4)
C2 C3 C4 C5 178.7(3)
C3 C4 C5 C6 -179.8(3)
C4 C5 C6 C7 179.4(3)
C5 C6 C7 C8 -177.7(3)
C6 C7 C8 C9 -179.6(2)
C7 C8 C9 C10 -176.1(2)
C8 C9 C10 O1 -13.6(4)
C8 C9 C10 N1 167.2(2)
N1 C11 C12 C13 64.3(3)
C11 C12 C13 C14 175.2(2)
C12 C13 C14 O2 7.9(4)
C12 C13 C14 N2 -173.4(2)
C16B C15 C16 C17 49(2)
N2 C15 C16 C17 160.1(5)
C15 C16 C17 C18 -178.4(7)
C16 C17 C18 O3 -17.4(10)
C16 C17 C18 N3 161.8(7)
C16 C15 C16B C17B -66(3)
N2 C15 C16B C17B -148.0(9)
C15 C16B C17B C18B -141.5(11)
C16B C17B C18B O3B -6.4(12)
C16B C17B C18B N3 179.6(8)
O1 C10 N1 C11 -0.5(4)
C9 C10 N1 C11 178.7(2)
C12 C11 N1 C10 -163.9(2)
O2 C14 N2 C15 -2.3(5)
C13 C14 N2 C15 179.0(3)
C16B C15 N2 C14 -148.0(10)
C16 C15 N2 C14 -174.9(6)
O3 C18 N3 C18B 138.2(10)
C17 C18 N3 C18B -41.0(6)
O3 C18 N3 C19B 72.8(15)
C17 C18 N3 C19B -106.4(12)
O3 C18 N3 C19 -172.6(6)
C17 C18 N3 C19 8.1(9)
O3 C18 N3 C20 3.7(9)
C17 C18 N3 C20 -175.6(6)
O3 C18 N3 C20B -76.6(7)
C17 C18 N3 C20B 104.2(6)
O3B C18B N3 C18 -142.6(11)
C17B C18B N3 C18 32.0(6)
O3B C18B N3 C19B 6.1(10)
C17B C18B N3 C19B -179.3(7)
O3B C18B N3 C19 75.1(8)
C17B C18B N3 C19 -110.3(7)
O3B C18B N3 C20 -64.2(12)
C17B C18B N3 C20 110.4(9)
O3B C18B N3 C20B 176.3(7)
C17B C18B N3 C20B -9.2(9)
